data_7213091
loop_
_publ_author_name
'Yu, Richeng'
'Yakimansky, Alexander'
'Voigt-Martin, Ingrid G.'
'Fetten, Michael'
'Schnorpfeil, C.'
'Schollmeyer, Dieter'
'Meier, Herbert'

_publ_section_title
;
 Tetrabenzo[ab,&#x200A;&#x200A;f,&#x200A;jk,o][18]annulene: synthesis,
 crystal structure analysis, ab initio quantum-chemical studies of
 intermolecular interactions in the gas phase and in crystalline states,
 photodimerization and photopolymerization
;
_journal_issue 9
_journal_name_full 'Journal of the Chemical Society, Perkin Transactions 2'
_journal_page_first 1881
_journal_paper_doi 10.1039/a903451j
_journal_year 1999
_chemical_formula_sum 'C32 H24'
_chemical_formula_weight 408.54
_chemical_name_systematic
; 
 ? 
;
_space_group_IT_number 148
_symmetry_cell_setting trigonal
_symmetry_space_group_name_Hall '-R 3'
_symmetry_space_group_name_H-M 'R -3 :H'
_atom_sites_solution_hydrogens difmap
_atom_sites_solution_primary direct
_atom_sites_solution_secondary direct
_audit_creation_method SHELXL-97
_cell_angle_alpha 90.00
_cell_angle_beta 90.00
_cell_angle_gamma 120.00
_cell_formula_units_Z 9
_cell_length_a 28.1031(12)
_cell_length_b 28.1031(12)
_cell_length_c 7.1509(4)
_cell_measurement_reflns_used 25
_cell_measurement_temperature 298(2)
_cell_measurement_theta_max 40
_cell_measurement_theta_min 20
_cell_volume 4891.0(4)
_computing_cell_refinement 'Enraf Nonius Software V5'
_computing_data_collection 'Enraf Nonius Software V5'
_computing_data_reduction 'Corinc (Dr\"ager, 1971)'
_computing_structure_refinement 'SHELXL-97 (Sheldrick, 1997)'
_computing_structure_solution 'Sir-92 (Altomare,1994)'
_diffrn_ambient_temperature 298(2)
_diffrn_measured_fraction_theta_full 1.000
_diffrn_measured_fraction_theta_max 1.001
_diffrn_measurement_device_type 'CAD4 Enraf Nonius'
_diffrn_measurement_method \q/2\w
_diffrn_radiation_monochromator graphite
_diffrn_radiation_source 'rotating anode'
_diffrn_radiation_type CuK\a
_diffrn_radiation_wavelength 1.54178
_diffrn_reflns_av_R_equivalents 0.0431
_diffrn_reflns_av_sigmaI/netI 0.0533
_diffrn_reflns_limit_h_max 30
_diffrn_reflns_limit_h_min -29
_diffrn_reflns_limit_k_max 24
_diffrn_reflns_limit_k_min -35
_diffrn_reflns_limit_l_max 8
_diffrn_reflns_limit_l_min -5
_diffrn_reflns_number 2783
_diffrn_reflns_theta_full 74.84
_diffrn_reflns_theta_max 74.84
_diffrn_reflns_theta_min 3.14
_diffrn_standards_decay_% 3
_diffrn_standards_interval_time 60
_diffrn_standards_number 3
_exptl_absorpt_coefficient_mu 0.532
_exptl_absorpt_correction_type none
_exptl_crystal_colour colourless
_exptl_crystal_density_diffrn 1.248
_exptl_crystal_density_method 'not measured'
_exptl_crystal_description needle
_exptl_crystal_F_000 1944
_exptl_crystal_size_max 0.26
_exptl_crystal_size_mid 0.10
_exptl_crystal_size_min 0.06
_refine_diff_density_max 0.147
_refine_diff_density_min -0.159
_refine_diff_density_rms 0.036
_refine_ls_extinction_method none
_refine_ls_goodness_of_fit_ref 1.024
_refine_ls_hydrogen_treatment 'riding refU'
_refine_ls_matrix_type full
_refine_ls_number_parameters 157
_refine_ls_number_reflns 2234
_refine_ls_number_restraints 0
_refine_ls_restrained_S_all 1.024
_refine_ls_R_factor_all 0.0886
_refine_ls_R_factor_gt 0.0516
_refine_ls_shift/su_max 0.000
_refine_ls_shift/su_mean 0.000
_refine_ls_structure_factor_coef Fsqd
_refine_ls_weighting_details 'calc w=1/[\s^2^(Fo^2^)+(0.0581P)^2^+1.3084P] where P=(Fo^2^+2Fc^2^)/3'
_refine_ls_weighting_scheme calc
_refine_ls_wR_factor_gt 0.1236
_refine_ls_wR_factor_ref 0.1404
_reflns_number_gt 1485
_reflns_number_total 2234
_reflns_threshold_expression >2sigma(I)
_cod_data_source_file 903451jsup1.cif
_cod_data_source_block 8
_cod_original_sg_symbol_H-M 'R -3'
_cod_database_code 7213091

loop_
_symmetry_equiv_pos_as_xyz
'x, y, z'
'-y, x-y, z'
'-x+y, -x, z'
'x+2/3, y+1/3, z+1/3'
'-y+2/3, x-y+1/3, z+1/3'
'-x+y+2/3, -x+1/3, z+1/3'
'x+1/3, y+2/3, z+2/3'
'-y+1/3, x-y+2/3, z+2/3'
'-x+y+1/3, -x+2/3, z+2/3'
'-x, -y, -z'
'y, -x+y, -z'
'x-y, x, -z'
'-x+2/3, -y+1/3, -z+1/3'
'y+2/3, -x+y+1/3, -z+1/3'
'x-y+2/3, x+1/3, -z+1/3'
'-x+1/3, -y+2/3, -z+2/3'
'y+1/3, -x+y+2/3, -z+2/3'
'x-y+1/3, x+2/3, -z+2/3'

loop_
_atom_site_label
_atom_site_type_symbol
_atom_site_fract_x
_atom_site_fract_y
_atom_site_fract_z
_atom_site_U_iso_or_equiv
_atom_site_adp_type
_atom_site_occupancy
_atom_site_symmetry_multiplicity
_atom_site_calc_flag
_atom_site_refinement_flags
C1 C 0.22021(9) 0.12794(9) 0.6826(3) 0.0404(5) Uani 1 1 d .
H1 H 0.2609 0.1393 0.6691 0.055(7) Uiso 1 1 d R
C2 C 0.19134(8) 0.09789(8) 0.8389(3) 0.0388(5) Uani 1 1 d .
C3 C 0.13503(9) 0.07956(9) 0.8483(3) 0.0445(5) Uani 1 1 d .
H3 H 0.1120 0.0606 0.9603 0.051(6) Uiso 1 1 d R
C4 C 0.10937(9) 0.09141(10) 0.7049(3) 0.0485(6) Uani 1 1 d .
H4 H 0.0670 0.0781 0.7213 0.051(7) Uiso 1 1 d R
C5 C 0.13848(9) 0.12093(9) 0.5510(3) 0.0430(5) Uani 1 1 d .
H5 H 0.1204 0.1291 0.4394 0.042(6) Uiso 1 1 d R
C6 C 0.19506(8) 0.14039(8) 0.5375(3) 0.0390(5) Uani 1 1 d .
C7 C 0.22582(9) 0.17061(9) 0.3710(3) 0.0422(5) Uani 1 1 d .
H7 H 0.2034 0.1662 0.2679 0.057(7) Uiso 1 1 d R
C8 C 0.28010(9) 0.20088(9) 0.3589(3) 0.0413(5) Uani 1 1 d .
H8 H 0.2984 0.2031 0.4740 0.047(6) Uiso 1 1 d R
C9 C 0.31179(9) 0.22758(8) 0.1894(3) 0.0388(5) Uani 1 1 d .
C10 C 0.28733(10) 0.23983(9) 0.0399(3) 0.0467(5) Uani 1 1 d .
H10 H 0.2506 0.2362 0.0686 0.058(7) Uiso 1 1 d R
C11 C 0.31518(10) 0.26170(9) -0.1243(3) 0.0496(6) Uani 1 1 d .
H11 H 0.2943 0.2664 -0.2307 0.066(8) Uiso 1 1 d R
C12 C 0.36834(10) 0.27164(9) -0.1461(3) 0.0466(5) Uani 1 1 d .
H12 H 0.3856 0.2891 -0.2685 0.059(7) Uiso 1 1 d R
C13 C 0.39388(9) 0.26124(9) 0.0008(3) 0.0435(5) Uani 1 1 d .
H13 H 0.4347 0.2721 -0.0080 0.055(7) Uiso 1 1 d R
C14 C 0.36695(9) 0.23987(8) 0.1703(3) 0.0378(5) Uani 1 1 d .
C15 C 0.39492(9) 0.22799(9) 0.3229(3) 0.0399(5) Uani 1 1 d .
H15 H 0.3705 0.2024 0.4210 0.044(6) Uiso 1 1 d R
C16 C 0.44850(9) 0.24905(9) 0.3427(3) 0.0429(5) Uani 1 1 d .
H16 H 0.4729 0.2758 0.2400 0.062(7) Uiso 1 1 d R

loop_
_atom_site_aniso_label
_atom_site_aniso_U_11
_atom_site_aniso_U_22
_atom_site_aniso_U_33
_atom_site_aniso_U_23
_atom_site_aniso_U_13
_atom_site_aniso_U_12
C1 0.0348(11) 0.0440(12) 0.0413(11) 0.0017(9) 0.0004(8) 0.0189(10)
C2 0.0390(11) 0.0397(11) 0.0383(10) -0.0039(9) -0.0010(8) 0.0201(10)
C3 0.0403(12) 0.0507(13) 0.0424(11) 0.0007(9) 0.0026(9) 0.0226(10)
C4 0.0391(12) 0.0553(14) 0.0544(13) -0.0031(11) 0.0003(10) 0.0260(11)
C5 0.0400(12) 0.0488(13) 0.0460(12) -0.0016(9) -0.0050(9) 0.0266(10)
C6 0.0411(12) 0.0393(11) 0.0407(11) -0.0029(8) -0.0025(9) 0.0231(10)
C7 0.0429(12) 0.0483(13) 0.0403(11) 0.0018(9) -0.0046(9) 0.0266(10)
C8 0.0428(12) 0.0481(12) 0.0369(10) 0.0037(9) -0.0013(9) 0.0257(10)
C9 0.0432(12) 0.0366(11) 0.0362(10) 0.0008(8) -0.0002(9) 0.0198(9)
C10 0.0498(13) 0.0515(13) 0.0426(11) 0.0036(10) -0.0043(10) 0.0281(11)
C11 0.0589(15) 0.0508(14) 0.0415(11) 0.0052(10) -0.0077(11) 0.0293(12)
C12 0.0535(14) 0.0432(12) 0.0378(11) 0.0046(9) 0.0019(10) 0.0201(11)
C13 0.0447(12) 0.0419(12) 0.0424(12) 0.0023(9) 0.0000(9) 0.0205(10)
C14 0.0408(11) 0.0351(11) 0.0361(10) -0.0002(8) -0.0025(8) 0.0180(9)
C15 0.0398(11) 0.0417(12) 0.0369(10) 0.0033(9) 0.0006(9) 0.0195(10)
C16 0.0420(12) 0.0432(12) 0.0386(10) 0.0046(9) 0.0015(9) 0.0176(10)

loop_
_atom_type_symbol
_atom_type_description
_atom_type_scat_dispersion_real
_atom_type_scat_dispersion_imag
_atom_type_scat_source
C C 0.0181 0.0091 'International Tables Vol C Tables 4.2.6.8 and 6.1.1.4'
H H 0.0000 0.0000 'International Tables Vol C Tables 4.2.6.8 and 6.1.1.4'

loop_
_geom_angle_atom_site_label_1
_geom_angle_atom_site_label_2
_geom_angle_atom_site_label_3
_geom_angle
_geom_angle_site_symmetry_1
_geom_angle_site_symmetry_3
C2 C1 C6 122.33(19) . .
C2 C1 H1 119.1 . .
C6 C1 H1 118.5 . .
C1 C2 C3 118.10(19) . .
C1 C2 C16 121.94(19) . 13_556
C3 C2 C16 119.95(19) . 13_556
C4 C3 C2 120.3(2) . .
C4 C3 H3 116.5 . .
C2 C3 H3 123.0 . .
C5 C4 C3 120.8(2) . .
C5 C4 H4 121.7 . .
C3 C4 H4 117.4 . .
C4 C5 C6 120.5(2) . .
C4 C5 H5 122.9 . .
C6 C5 H5 116.6 . .
C1 C6 C5 117.9(2) . .
C1 C6 C7 121.54(19) . .
C5 C6 C7 120.45(19) . .
C8 C7 C6 125.44(19) . .
C8 C7 H7 121.0 . .
C6 C7 H7 113.6 . .
C7 C8 C9 126.2(2) . .
C7 C8 H8 113.3 . .
C9 C8 H8 120.5 . .
C10 C9 C14 118.51(19) . .
C10 C9 C8 120.5(2) . .
C14 C9 C8 120.96(18) . .
C11 C10 C9 121.4(2) . .
C11 C10 H10 123.1 . .
C9 C10 H10 115.0 . .
C10 C11 C12 120.2(2) . .
C10 C11 H11 117.7 . .
C12 C11 H11 121.9 . .
C13 C12 C11 119.5(2) . .
C13 C12 H12 126.2 . .
C11 C12 H12 114.0 . .
C12 C13 C14 121.6(2) . .
C12 C13 H13 120.6 . .
C14 C13 H13 117.6 . .
C13 C14 C9 118.72(19) . .
C13 C14 C15 120.21(19) . .
C9 C14 C15 121.00(18) . .
C16 C15 C14 126.45(19) . .
C16 C15 H15 117.9 . .
C14 C15 H15 115.6 . .
C15 C16 C2 125.3(2) . 13_556
C15 C16 H16 116.3 . .
C2 C16 H16 118.3 13_556 .

loop_
_geom_bond_atom_site_label_1
_geom_bond_atom_site_label_2
_geom_bond_distance
_geom_bond_site_symmetry_2
C1 C2 1.391(3) .
C1 C6 1.395(3) .
C1 H1 1.0272 .
C2 C3 1.399(3) .
C2 C16 1.476(3) 13_556
C3 C4 1.387(3) .
C3 H3 0.9993 .
C4 C5 1.374(3) .
C4 H4 1.0612 .
C5 C6 1.402(3) .
C5 H5 1.0317 .
C6 C7 1.467(3) .
C7 C8 1.327(3) .
C7 H7 0.9370 .
C8 C9 1.469(3) .
C8 H8 0.9556 .
C9 C10 1.404(3) .
C9 C14 1.416(3) .
C10 C11 1.374(3) .
C10 H10 1.0054 .
C11 C12 1.385(3) .
C11 H11 1.0091 .
C12 C13 1.384(3) .
C12 H12 1.0021 .
C13 C14 1.396(3) .
C13 H13 1.0299 .
C14 C15 1.477(3) .
C15 C16 1.321(3) .
C15 H15 0.9941 .
C16 C2 1.476(3) 13_556
C16 H16 1.0288 .

loop_
_geom_torsion_atom_site_label_1
_geom_torsion_atom_site_label_2
_geom_torsion_atom_site_label_3
_geom_torsion_atom_site_label_4
_geom_torsion
_geom_torsion_site_symmetry_1
_geom_torsion_site_symmetry_4
C6 C1 C2 C3 0.3(3) . .
C6 C1 C2 C16 179.2(2) . 13_556
C1 C2 C3 C4 -0.1(3) . .
C16 C2 C3 C4 -178.9(2) 13_556 .
C2 C3 C4 C5 0.4(3) . .
C3 C4 C5 C6 -1.0(3) . .
C2 C1 C6 C5 -0.9(3) . .
C2 C1 C6 C7 -178.0(2) . .
C4 C5 C6 C1 1.2(3) . .
C4 C5 C6 C7 178.3(2) . .
C1 C6 C7 C8 -18.5(3) . .
C5 C6 C7 C8 164.4(2) . .
C6 C7 C8 C9 174.5(2) . .
C7 C8 C9 C10 23.1(3) . .
C7 C8 C9 C14 -154.8(2) . .
C14 C9 C10 C11 2.0(3) . .
C8 C9 C10 C11 -175.9(2) . .
C9 C10 C11 C12 0.7(4) . .
C10 C11 C12 C13 -2.3(3) . .
C11 C12 C13 C14 1.3(3) . .
C12 C13 C14 C9 1.4(3) . .
C12 C13 C14 C15 178.5(2) . .
C10 C9 C14 C13 -2.9(3) . .
C8 C9 C14 C13 175.0(2) . .
C10 C9 C14 C15 179.94(19) . .
C8 C9 C14 C15 -2.2(3) . .
C13 C14 C15 C16 20.9(3) . .
C9 C14 C15 C16 -162.0(2) . .
C14 C15 C16 C2 -178.5(2) . 13_556
